data_4504284
loop_
_publ_author_name
'Liu, Yuan-Yuan'
'Huang, Yong-Quan'
'Shi, Wei'
'Cheng, Peng'
'Liao, Dai-Zheng'
'Yan, Shi-Ping'

_publ_section_title
;
 Syntheses, Structures, and Characterization of a Series of Novel Zinc(II)
 and Cadmium(II) Compounds Based on 2,6-Di-(1,2,4-triazole-4-yl)pyridine
;
_journal_issue 8
_journal_name_full 'Crystal Growth &amp; Design'
_journal_page_first 1483
_journal_paper_doi 10.1021/cg070208x
_journal_volume 7
_journal_year 2007
_chemical_formula_sum 'C11 H13 Cd N7 O7'
_chemical_formula_weight 467.68
_chemical_name_systematic
; 
 ? 
;
_space_group_IT_number 2
_symmetry_cell_setting triclinic
_symmetry_space_group_name_Hall '-P 1'
_symmetry_space_group_name_H-M 'P -1'
_atom_sites_solution_hydrogens geom
_atom_sites_solution_primary direct
_atom_sites_solution_secondary difmap
_audit_creation_method SHELXL-97
_cell_angle_alpha 94.59(3)
_cell_angle_beta 103.44(3)
_cell_angle_gamma 102.43(3)
_cell_formula_units_Z 2
_cell_length_a 7.0837(14)
_cell_length_b 9.878(2)
_cell_length_c 12.549(3)
_cell_measurement_reflns_used 2481
_cell_measurement_temperature 293(2)
_cell_measurement_theta_max 27.9524
_cell_measurement_theta_min 1.6843
_cell_volume 826.2(4)
_computing_cell_refinement 'CrystalClear (Rigaku/MSC Inc., 2005)'
_computing_data_collection 'CrystalClear (Rigaku/MSC Inc., 2005)'
_computing_data_reduction 'CrystalClear (Rigaku/MSC Inc., 2005)'
_computing_publication_material 'CrystalStructure 3.7.0'
_computing_structure_refinement 'SHELXL-97 (Sheldrick, 1997)'
_computing_structure_solution 'SHELXS-97 (Sheldrick, 1990)'
_diffrn_ambient_temperature 293(2)
_diffrn_detector_area_resol_mean 28.5714
_diffrn_measured_fraction_theta_full 0.991
_diffrn_measured_fraction_theta_max 0.991
_diffrn_measurement_method dtprofit.ref
_diffrn_radiation_monochromator graphite
_diffrn_radiation_source 'fine-focus sealed tube'
_diffrn_radiation_type MoK\a
_diffrn_radiation_wavelength 0.71073
_diffrn_reflns_av_R_equivalents 0.0501
_diffrn_reflns_av_sigmaI/netI 0.0702
_diffrn_reflns_limit_h_max 9
_diffrn_reflns_limit_h_min -9
_diffrn_reflns_limit_k_max 12
_diffrn_reflns_limit_k_min -12
_diffrn_reflns_limit_l_max 16
_diffrn_reflns_limit_l_min -16
_diffrn_reflns_number 9064
_diffrn_reflns_theta_full 27.85
_diffrn_reflns_theta_max 27.85
_diffrn_reflns_theta_min 2.13
_exptl_absorpt_coefficient_mu 1.375
_exptl_absorpt_correction_T_max 1.0000
_exptl_absorpt_correction_T_min 0.6743
_exptl_absorpt_correction_type multi-scan
_exptl_absorpt_process_details 'Jacobson, R. (1998) Private communication'
_exptl_crystal_colour Colorless
_exptl_crystal_density_diffrn 1.880
_exptl_crystal_density_method 'not measured'
_exptl_crystal_description Block
_exptl_crystal_F_000 464
_exptl_crystal_size_max 0.1800
_exptl_crystal_size_mid 0.1600
_exptl_crystal_size_min 0.1400
_refine_diff_density_max 0.736
_refine_diff_density_min -1.054
_refine_diff_density_rms 0.131
_refine_ls_extinction_coef 0.0279(19)
_refine_ls_extinction_expression Fc^*^=kFc[1+0.001xFc^2^\l^3^/sin(2\q)]^-1/4^
_refine_ls_extinction_method SHELXL
_refine_ls_goodness_of_fit_ref 1.047
_refine_ls_hydrogen_treatment mixed
_refine_ls_matrix_type full
_refine_ls_number_parameters 236
_refine_ls_number_reflns 3900
_refine_ls_number_restraints 0
_refine_ls_restrained_S_all 1.047
_refine_ls_R_factor_all 0.0445
_refine_ls_R_factor_gt 0.0373
_refine_ls_shift/su_max 0.001
_refine_ls_shift/su_mean 0.000
_refine_ls_structure_factor_coef Fsqd
_refine_ls_weighting_details 'calc w=1/[\s^2^(Fo^2^)+(0.0417P)^2^+0.0000P] where P=(Fo^2^+2Fc^2^)/3'
_refine_ls_weighting_scheme calc
_refine_ls_wR_factor_gt 0.0938
_refine_ls_wR_factor_ref 0.0956
_reflns_number_gt 3066
_reflns_number_total 3900
_reflns_threshold_expression >2sigma(I)
_cod_data_source_file cg070208xsi20070302_020152.cif
_cod_data_source_block r61026c
_cod_depositor_comments
;
The following automatic conversions were performed:

'_exptl_absorpt_correction_type' value 'Multi-scan' changed to
'multi-scan' according to
/home/saulius/struct/CIF-dictionaries/cif_core.dic dictionary named
'cif_core.dic' version 2.4.1 from 2010-06-29.

Automatic conversion script
Id: cif_fix_values 1715 2011-07-08 13:25:40Z adriana 
;
_cod_original_cell_volume 826.2(3)
_cod_original_sg_symbol_H-M P-1
_cod_database_code 4504284

loop_
_symmetry_equiv_pos_as_xyz
'x, y, z'
'-x, -y, -z'

loop_
_atom_site_label
_atom_site_type_symbol
_atom_site_fract_x
_atom_site_fract_y
_atom_site_fract_z
_atom_site_U_iso_or_equiv
_atom_site_adp_type
_atom_site_occupancy
_atom_site_symmetry_multiplicity
_atom_site_calc_flag
_atom_site_refinement_flags
C10 C 1.4532(5) -0.0263(4) 0.5472(3) 0.0248(7) Uani 1 1 d .
O4 O 1.4784(4) 0.6201(3) 0.4055(2) 0.0364(7) Uani 1 1 d .
C11 C 1.4309(5) 0.5102(3) 0.4454(3) 0.0255(8) Uani 1 1 d .
O3 O 1.5068(4) -0.1284(3) 0.5879(2) 0.0325(6) Uani 1 1 d .
O2 O 1.2772(4) 0.4136(3) 0.4033(2) 0.0349(6) Uani 1 1 d .
Cd1 Cd 1.25966(4) 0.21004(2) 0.48248(2) 0.02650(12) Uani 1 1 d .
C1 C 0.7932(5) 0.1194(4) 0.0339(3) 0.0237(7) Uani 1 1 d .
C5 C 0.7156(5) 0.2917(4) -0.0620(3) 0.0245(7) Uani 1 1 d .
N3 N 0.9836(5) -0.0278(3) 0.2748(3) 0.0309(7) Uani 1 1 d .
N5 N 0.7201(5) 0.4367(3) -0.0582(3) 0.0273(7) Uani 1 1 d .
N1 N 0.7963(4) 0.2542(3) 0.0336(2) 0.0244(6) Uani 1 1 d .
N2 N 0.8827(4) 0.0858(3) 0.1387(2) 0.0239(6) Uani 1 1 d .
N4 N 1.0478(4) 0.1131(3) 0.3119(2) 0.0263(7) Uani 1 1 d .
C6 C 0.9868(5) 0.1780(4) 0.2296(3) 0.0271(8) Uani 1 1 d .
H6 H 1.0112 0.2748 0.2326 0.033 Uiso 1 1 calc R
N7 N 0.6757(5) 0.6376(4) -0.1068(3) 0.0402(8) Uani 1 1 d .
N6 N 0.7412(5) 0.6534(3) 0.0079(3) 0.0370(8) Uani 1 1 d .
C7 C 0.8850(6) -0.0412(4) 0.1714(3) 0.0307(8) Uani 1 1 d .
H7 H 0.8247 -0.1262 0.1263 0.037 Uiso 1 1 calc R
C3 C 0.6293(6) 0.0611(4) -0.1547(3) 0.0393(10) Uani 1 1 d .
H3 H 0.5734 -0.0039 -0.2181 0.047 Uiso 1 1 calc R
C2 C 0.7112(6) 0.0179(4) -0.0567(3) 0.0317(8) Uani 1 1 d .
H2 H 0.7113 -0.0756 -0.0519 0.038 Uiso 1 1 calc R
C4 C 0.6290(6) 0.2020(4) -0.1598(3) 0.0365(9) Uani 1 1 d .
H4 H 0.5739 0.2334 -0.2252 0.044 Uiso 1 1 calc R
C8 C 0.7685(6) 0.5331(4) 0.0347(3) 0.0317(8) Uani 1 1 d .
H8 H 0.8144 0.5152 0.1066 0.038 Uiso 1 1 calc R
C9 C 0.6643(6) 0.5092(4) -0.1435(3) 0.0377(10) Uani 1 1 d .
H9 H 0.6236 0.4715 -0.2178 0.045 Uiso 1 1 calc R
O6 O 0.0487(4) 0.4772(3) 0.6953(3) 0.0451(8) Uani 1 1 d .
O7 O 0.6387(5) 0.2969(4) 0.2744(3) 0.0623(10) Uani 1 1 d .
O1 O 1.3375(4) 0.0368(3) 0.5782(2) 0.0359(6) Uani 1 1 d .
O5 O 1.0432(5) 0.2311(3) 0.5801(3) 0.0487(8) Uani 1 1 d .
H5A H 1.0269 0.1736 0.6341 0.058 Uiso 1 1 calc R
H5B H 0.9683 0.2975 0.5672 0.058 Uiso 1 1 calc R

loop_
_atom_site_aniso_label
_atom_site_aniso_U_11
_atom_site_aniso_U_22
_atom_site_aniso_U_33
_atom_site_aniso_U_23
_atom_site_aniso_U_13
_atom_site_aniso_U_12
C10 0.0301(19) 0.0236(17) 0.0183(17) 0.0042(14) 0.0015(15) 0.0063(15)
O4 0.0488(16) 0.0237(13) 0.0247(15) 0.0069(11) -0.0064(13) -0.0009(12)
C11 0.0341(19) 0.0179(16) 0.0215(19) 0.0005(14) -0.0001(15) 0.0083(14)
O3 0.0456(16) 0.0309(14) 0.0303(15) 0.0154(11) 0.0150(13) 0.0196(12)
O2 0.0350(14) 0.0235(13) 0.0342(16) 0.0070(11) -0.0101(12) 0.0014(11)
Cd1 0.03593(18) 0.02082(16) 0.02114(17) 0.00322(10) 0.00244(11) 0.00858(11)
C1 0.0256(17) 0.0251(18) 0.0177(17) -0.0004(14) 0.0028(14) 0.0044(14)
C5 0.0280(18) 0.0259(18) 0.0193(18) -0.0007(14) 0.0051(15) 0.0082(14)
N3 0.0412(18) 0.0189(15) 0.0329(19) 0.0044(13) 0.0090(15) 0.0082(13)
N5 0.0335(17) 0.0281(16) 0.0206(16) 0.0042(13) 0.0049(14) 0.0100(13)
N1 0.0283(15) 0.0237(15) 0.0189(15) 0.0004(12) 0.0022(12) 0.0062(12)
N2 0.0275(15) 0.0202(14) 0.0208(15) -0.0001(11) 0.0017(12) 0.0046(12)
N4 0.0325(16) 0.0202(14) 0.0225(16) 0.0008(12) 0.0016(14) 0.0053(12)
C6 0.035(2) 0.0169(16) 0.0257(19) -0.0013(14) 0.0030(16) 0.0053(14)
N7 0.053(2) 0.0355(19) 0.032(2) 0.0113(15) 0.0058(17) 0.0131(16)
N6 0.045(2) 0.0312(17) 0.033(2) 0.0035(15) 0.0052(16) 0.0108(15)
C7 0.037(2) 0.0189(17) 0.033(2) 0.0032(15) 0.0071(18) 0.0032(15)
C3 0.051(3) 0.037(2) 0.021(2) -0.0085(16) -0.0014(19) 0.0064(19)
C2 0.039(2) 0.0271(19) 0.026(2) -0.0028(15) 0.0036(17) 0.0081(16)
C4 0.046(2) 0.035(2) 0.022(2) -0.0011(16) -0.0015(18) 0.0101(18)
C8 0.039(2) 0.0291(19) 0.022(2) 0.0016(15) 0.0012(17) 0.0067(16)
C9 0.055(3) 0.037(2) 0.021(2) 0.0087(17) 0.0051(19) 0.016(2)
O6 0.0478(18) 0.0386(16) 0.046(2) 0.0010(14) 0.0029(15) 0.0167(14)
O7 0.0442(18) 0.070(2) 0.077(3) 0.044(2) 0.0153(18) 0.0091(16)
O1 0.0498(17) 0.0362(15) 0.0339(16) 0.0159(12) 0.0192(14) 0.0228(13)
O5 0.074(2) 0.0385(17) 0.053(2) 0.0180(15) 0.0372(18) 0.0273(16)

loop_
_atom_type_symbol
_atom_type_description
_atom_type_scat_dispersion_real
_atom_type_scat_dispersion_imag
_atom_type_scat_source
C C 0.0033 0.0016 'International Tables Vol C Tables 4.2.6.8 and 6.1.1.4'
H H 0.0000 0.0000 'International Tables Vol C Tables 4.2.6.8 and 6.1.1.4'
N N 0.0061 0.0033 'International Tables Vol C Tables 4.2.6.8 and 6.1.1.4'
O O 0.0106 0.0060 'International Tables Vol C Tables 4.2.6.8 and 6.1.1.4'
Cd Cd -0.8075 1.2024 'International Tables Vol C Tables 4.2.6.8 and 6.1.1.4'

loop_
_geom_angle_atom_site_label_1
_geom_angle_atom_site_label_2
_geom_angle_atom_site_label_3
_geom_angle
_geom_angle_site_symmetry_1
_geom_angle_site_symmetry_3
O1 C10 O3 125.2(3) . .
O1 C10 C10 118.5(4) . 2_856
O3 C10 C10 116.3(4) . 2_856
C11 O4 Cd1 115.6(2) . 2_866
O4 C11 O2 124.8(3) . .
O4 C11 C11 118.3(4) . 2_866
O2 C11 C11 117.0(4) . 2_866
C10 O3 Cd1 115.7(2) . 2_856
C11 O2 Cd1 115.8(2) . .
O5 Cd1 O1 88.86(10) . .
O5 Cd1 O4 95.85(12) . 2_866
O1 Cd1 O4 93.77(10) . 2_866
O5 Cd1 O3 161.53(10) . 2_856
O1 Cd1 O3 72.76(9) . 2_856
O4 Cd1 O3 87.32(11) 2_866 2_856
O5 Cd1 N4 101.07(12) . .
O1 Cd1 N4 109.15(11) . .
O4 Cd1 N4 151.56(10) 2_866 .
O3 Cd1 N4 83.82(10) 2_856 .
O5 Cd1 O2 100.20(11) . .
O1 Cd1 O2 163.58(10) . .
O4 Cd1 O2 71.84(9) 2_866 .
O3 Cd1 O2 98.08(10) 2_856 .
N4 Cd1 O2 82.71(10) . .
N1 C1 C2 125.0(3) . .
N1 C1 N2 113.8(3) . .
C2 C1 N2 121.2(3) . .
N1 C5 C4 125.2(3) . .
N1 C5 N5 114.5(3) . .
C4 C5 N5 120.3(3) . .
C7 N3 N4 106.9(3) . .
C9 N5 C8 104.4(3) . .
C9 N5 C5 128.6(3) . .
C8 N5 C5 126.8(3) . .
C5 N1 C1 116.4(3) . .
C6 N2 C7 104.5(3) . .
C6 N2 C1 126.2(3) . .
C7 N2 C1 129.3(3) . .
C6 N4 N3 107.3(3) . .
C6 N4 Cd1 127.5(2) . .
N3 N4 Cd1 124.8(2) . .
N4 C6 N2 110.7(3) . .
C9 N7 N6 107.5(3) . .
C8 N6 N7 107.1(3) . .
N3 C7 N2 110.6(3) . .
C2 C3 C4 120.6(4) . .
C3 C2 C1 116.9(4) . .
C5 C4 C3 116.0(4) . .
N6 C8 N5 110.3(3) . .
N7 C9 N5 110.7(4) . .
C10 O1 Cd1 116.5(2) . .

loop_
_geom_bond_atom_site_label_1
_geom_bond_atom_site_label_2
_geom_bond_distance
_geom_bond_site_symmetry_2
C10 O1 1.242(4) .
C10 O3 1.258(4) .
C10 C10 1.557(7) 2_856
O4 C11 1.245(4) .
O4 Cd1 2.303(3) 2_866
C11 O2 1.257(4) .
C11 C11 1.544(7) 2_866
O3 Cd1 2.304(3) 2_856
O2 Cd1 2.305(3) .
Cd1 O5 2.205(3) .
Cd1 O1 2.259(3) .
Cd1 O4 2.303(3) 2_866
Cd1 O3 2.304(3) 2_856
Cd1 N4 2.305(3) .
C1 N1 1.327(4) .
C1 C2 1.377(5) .
C1 N2 1.420(4) .
C5 N1 1.322(5) .
C5 C4 1.382(5) .
C5 N5 1.423(5) .
N3 C7 1.304(5) .
N3 N4 1.374(4) .
N5 C9 1.365(5) .
N5 C8 1.371(5) .
N2 C6 1.352(4) .
N2 C7 1.352(4) .
N4 C6 1.297(5) .
N7 C9 1.293(5) .
N7 N6 1.390(5) .
N6 C8 1.301(5) .
C3 C2 1.374(6) .
C3 C4 1.399(6) .
